data_2211198
loop_
_publ_author_name
'Lu Wang'
'Jun Zhang'
'Bao-Xian Ye'
'Pu-Zhou Hu'
'Bang-Tun Zhao'

_publ_section_title
;
 2,2'-(1,4-Butanediyldithio)bis(1,3,4-thiadiazole)
;
_journal_coeditor_code SJ2129
_journal_issue 11
_journal_name_full 'Acta Crystallographica Section E'
_journal_page_first o4844
_journal_page_last o4846
_journal_paper_doi 10.1107/S1600536806039602
_journal_volume 62
_journal_year 2006
_chemical_formula_iupac 'C8 H10 N4 S4'
_chemical_formula_moiety 'C8 H10 N4 S4'
_chemical_formula_sum 'C8 H10 N4 S4'
_chemical_formula_weight 290.44
_chemical_melting_point 94
_chemical_name_systematic
;
2,2'-(1,4-Butanediyldithio)bis(1,3,4-thiadiazole)
;
_space_group_IT_number 12
_symmetry_cell_setting monoclinic
_symmetry_space_group_name_Hall '-C 2y'
_symmetry_space_group_name_H-M 'C 1 2/m 1'
_atom_sites_solution_hydrogens geom
_atom_sites_solution_primary direct
_atom_sites_solution_secondary difmap
_audit_creation_method SHELXL-97
_cell_angle_alpha 90.00
_cell_angle_beta 107.926(3)
_cell_angle_gamma 90.00
_cell_formula_units_Z 2
_cell_length_a 17.333(3)
_cell_length_b 6.9652(14)
_cell_length_c 5.3550(10)
_cell_measurement_reflns_used 1643
_cell_measurement_temperature 291(2)
_cell_measurement_theta_max 28.25
_cell_measurement_theta_min 2.47
_cell_volume 615.1(2)
_computing_cell_refinement APEX2
_computing_data_collection 'APEX2 (Bruker, 2004)'
_computing_data_reduction 'SAINT (Bruker, 2004)'
_computing_molecular_graphics 'SHELXTL (Bruker 2004)'
_computing_publication_material SHELXTL
_computing_structure_refinement 'SHELXL97 (Sheldrick, 1997)'
_computing_structure_solution 'SHELXS97 (Sheldrick, 1997)'
_diffrn_ambient_temperature 291(2)
_diffrn_measured_fraction_theta_full 1.000
_diffrn_measured_fraction_theta_max 1.000
_diffrn_measurement_device_type 'Bruker SMART CCD area-detector'
_diffrn_measurement_method '\f and \w'
_diffrn_radiation_monochromator graphite
_diffrn_radiation_source 'fine-focus sealed tube'
_diffrn_radiation_type MoK\a
_diffrn_radiation_wavelength 0.71073
_diffrn_reflns_av_R_equivalents 0.0096
_diffrn_reflns_av_sigmaI/netI 0.0105
_diffrn_reflns_limit_h_max 19
_diffrn_reflns_limit_h_min -20
_diffrn_reflns_limit_k_max 4
_diffrn_reflns_limit_k_min -8
_diffrn_reflns_limit_l_max 6
_diffrn_reflns_limit_l_min -6
_diffrn_reflns_number 1629
_diffrn_reflns_theta_full 25.45
_diffrn_reflns_theta_max 25.45
_diffrn_reflns_theta_min 2.47
_diffrn_standards_number 0
_exptl_absorpt_coefficient_mu 0.749
_exptl_absorpt_correction_T_max 0.9494
_exptl_absorpt_correction_T_min 0.7680
_exptl_absorpt_correction_type multi-scan
_exptl_absorpt_process_details '(SADABS; Sheldrick,1996)'
_exptl_crystal_colour colourless
_exptl_crystal_density_diffrn 1.568
_exptl_crystal_density_method 'not measured'
_exptl_crystal_description plate
_exptl_crystal_F_000 300
_exptl_crystal_size_max 0.37
_exptl_crystal_size_mid 0.22
_exptl_crystal_size_min 0.07
_refine_diff_density_max 0.460
_refine_diff_density_min -0.250
_refine_ls_extinction_method none
_refine_ls_goodness_of_fit_ref 1.097
_refine_ls_hydrogen_treatment constr
_refine_ls_matrix_type full
_refine_ls_number_parameters 49
_refine_ls_number_reflns 631
_refine_ls_number_restraints 0
_refine_ls_restrained_S_all 1.097
_refine_ls_R_factor_all 0.0277
_refine_ls_R_factor_gt 0.0276
_refine_ls_shift/su_max 0.000
_refine_ls_shift/su_mean 0.000
_refine_ls_structure_factor_coef Fsqd
_refine_ls_weighting_details 'calc w=1/[\s^2^(Fo^2^)+(0.0425P)^2^+1.2117P] where P=(Fo^2^+2Fc^2^)/3'
_refine_ls_weighting_scheme calc
_refine_ls_wR_factor_gt 0.0866
_refine_ls_wR_factor_ref 0.0866
_reflns_number_gt 628
_reflns_number_total 631
_reflns_threshold_expression I>2\s(I)
_cod_data_source_file sj2129.cif
_cod_data_source_block I
_cod_depositor_comments
;
The following automatic conversions were performed:
'_symmetry_cell_setting' value 'Monoclinic' changed to 'monoclinic'
according to '/home/saulius/struct/CIF-dictionaries/cif_core.dic'
dictionary named 'cif_core.dic' version 2.4.1 from 2010-06-29.

Automatic conversion script
Id: cif_fix_enum 1527 2010-12-29 10:47:43Z saulius 

The following automatic conversions were performed:

'_symmetry_cell_setting' value 'Monoclinic' changed to 'monoclinic'
according to /home/saulius/struct/CIF-dictionaries/cif_core.dic
dictionary named 'cif_core.dic' version 2.4.1 from 2010-06-29.

Automatic conversion script
Id: cif_fix_values 1715 2011-07-08 13:25:40Z adriana 
;
_cod_original_sg_symbol_H-M 'C 2/m'
_cod_database_code 2211198
_cod_database_fobs_code 2211198

loop_
_symmetry_equiv_pos_as_xyz
'x, y, z'
'-x, y, -z'
'x+1/2, y+1/2, z'
'-x+1/2, y+1/2, -z'
'-x, -y, -z'
'x, -y, z'
'-x+1/2, -y+1/2, -z'
'x+1/2, -y+1/2, z'

loop_
_atom_site_type_symbol
_atom_site_label
_atom_site_fract_x
_atom_site_fract_y
_atom_site_fract_z
_atom_site_U_iso_or_equiv
_atom_site_adp_type
_atom_site_calc_flag
_atom_site_refinement_flags
_atom_site_occupancy
S S1 0.20691(5) 0.0000 0.83005(15) 0.0359(3) Uani d S 1
S S2 0.32221(4) 0.0000 0.49775(15) 0.0357(3) Uani d S 1
N N1 0.15985(16) 0.0000 0.3272(5) 0.0387(7) Uani d S 1
N N2 0.09044(17) 0.0000 0.4008(6) 0.0447(7) Uani d S 1
C C1 0.22525(18) 0.0000 0.5301(6) 0.0306(6) Uani d S 1
C C2 0.1064(2) 0.0000 0.6542(7) 0.0397(8) Uani d S 1
H H2 0.0658 0.0000 0.7343 0.048 Uiso calc SR 1
C C3 0.38371(18) 0.0000 0.8403(6) 0.0361(7) Uani d S 1
H H3A 0.3716 0.1129 0.9275 0.043 Uiso calc PR 0.50
H H3B 0.3716 -0.1129 0.9275 0.043 Uiso calc PR 0.50
C C4 0.47288(18) 0.0000 0.8568(6) 0.0394(8) Uani d S 1
H H4A 0.4846 0.1127 0.7683 0.047 Uiso calc PR 0.50
H H4B 0.4846 -0.1127 0.7683 0.047 Uiso calc PR 0.50

loop_
_atom_site_aniso_label
_atom_site_aniso_U_11
_atom_site_aniso_U_22
_atom_site_aniso_U_33
_atom_site_aniso_U_12
_atom_site_aniso_U_13
_atom_site_aniso_U_23
S1 0.0294(4) 0.0502(5) 0.0264(4) 0.000 0.0064(3) 0.000
S2 0.0252(4) 0.0526(5) 0.0279(4) 0.000 0.0062(3) 0.000
N1 0.0259(13) 0.0574(18) 0.0301(14) 0.000 0.0047(10) 0.000
N2 0.0257(13) 0.064(2) 0.0409(16) 0.000 0.0051(11) 0.000
C1 0.0288(15) 0.0354(15) 0.0253(14) 0.000 0.0052(11) 0.000
C2 0.0293(15) 0.056(2) 0.0345(17) 0.000 0.0102(13) 0.000
C3 0.0255(15) 0.055(2) 0.0244(14) 0.000 0.0036(11) 0.000
C4 0.0281(16) 0.055(2) 0.0314(18) 0.000 0.0043(14) 0.000

loop_
_atom_type_symbol
_atom_type_description
_atom_type_scat_dispersion_real
_atom_type_scat_dispersion_imag
_atom_type_scat_source
C C 0.0033 0.0016 'International Tables Vol C Tables 4.2.6.8 and 6.1.1.4'
H H 0.0000 0.0000 'International Tables Vol C Tables 4.2.6.8 and 6.1.1.4'
N N 0.0061 0.0033 'International Tables Vol C Tables 4.2.6.8 and 6.1.1.4'
S S 0.1246 0.1234 'International Tables Vol C Tables 4.2.6.8 and 6.1.1.4'

loop_
_geom_angle_atom_site_label_1
_geom_angle_atom_site_label_2
_geom_angle_atom_site_label_3
_geom_angle_site_symmetry_1
_geom_angle_site_symmetry_3
_geom_angle
C2 S1 C1 . . 86.31(15)
C1 S2 C3 . . 100.60(14)
C1 N1 N2 . . 111.9(3)
C2 N2 N1 . . 112.0(3)
N1 C1 S1 . . 114.3(2)
N1 C1 S2 . . 122.3(2)
S1 C1 S2 . . 123.42(17)
N2 C2 S1 . . 115.5(3)
N2 C2 H2 . . 122.3
S1 C2 H2 . . 122.3
C4 C3 S2 . . 109.2(2)
C4 C3 H3A . . 109.8
S2 C3 H3A . . 109.8
C4 C3 H3B . . 109.8
S2 C3 H3B . . 109.8
H3A C3 H3B . . 108.3
C3 C4 C4 . 5_657 111.0(3)
C3 C4 H4A . . 109.4
C4 C4 H4A 5_657 . 109.4
C3 C4 H4B . . 109.4
C4 C4 H4B 5_657 . 109.4
H4A C4 H4B . . 108.0

loop_
_geom_bond_atom_site_label_1
_geom_bond_atom_site_label_2
_geom_bond_site_symmetry_2
_geom_bond_distance
S1 C2 . 1.706(3)
S1 C1 . 1.731(3)
S2 C1 . 1.742(3)
S2 C3 . 1.816(3)
N1 C1 . 1.307(4)
N1 N2 . 1.377(4)
N2 C2 . 1.298(5)
C2 H2 . 0.9300
C3 C4 . 1.521(4)
C3 H3A . 0.9700
C3 H3B . 0.9700
C4 C4 5_657 1.532(6)
C4 H4A . 0.9700
C4 H4B . 0.9700

loop_
_geom_hbond_atom_site_label_D
_geom_hbond_atom_site_label_H
_geom_hbond_atom_site_label_A
_geom_hbond_site_symmetry_A
_geom_hbond_distance_DH
_geom_hbond_distance_HA
_geom_hbond_distance_DA
_geom_hbond_angle_DHA
_geom_hbond_publ_flag
C2 H2 N2 2_556 0.93 2.58 3.333(7) 138.5 y

loop_
_geom_torsion_atom_site_label_1
_geom_torsion_atom_site_label_2
_geom_torsion_atom_site_label_3
_geom_torsion_atom_site_label_4
_geom_torsion_site_symmetry_4
_geom_torsion
C1 N1 N2 C2 . 0.0
N2 N1 C1 S1 . 0.0
N2 N1 C1 S2 . 180.0
C2 S1 C1 N1 . 0.0
C2 S1 C1 S2 . 180.0
C3 S2 C1 N1 . 180.0
C3 S2 C1 S1 . 0.0
N1 N2 C2 S1 . 0.0
C1 S1 C2 N2 . 0.0
C1 S2 C3 C4 . 180.0
S2 C3 C4 C4 5_657 180.0
